data_4118786
loop_
_publ_author_name
'Lin Zhou'
'Xiaohua Liu'
'Jie Ji'
'Yuheng Zhang'
'Xiaolei Hu'
'Lili Lin'
'Xiaoming Feng'

_publ_contact_author_name
;
;
_publ_section_title
;
 Enantioselective Baeyer-Villiger Oxidation: Desymmetrization of Meso
 Cyclic Ketones and Kinetic Resolution of Racemic 2-Arylcyclohexanones
;
_journal_name_full 'Journal of the American Chemical Society'
_journal_page_first 17023
_journal_page_last 17026
_journal_paper_doi 10.1021/ja309262f
_journal_volume 134
_journal_year 2012
_chemical_absolute_configuration ad
_chemical_formula_moiety 'C12 H13 Br O2'
_chemical_formula_sum 'C12 H13 Br O2'
_chemical_formula_weight 269.13
_chemical_name_systematic
;
 ? 
;
_space_group_crystal_system monoclinic
_space_group_IT_number 5
_space_group_name_Hall 'C 2y'
_space_group_name_H-M_alt 'C 1 2 1'
_symmetry_space_group_name_Hall 'C 2y'
_symmetry_space_group_name_H-M 'C 1 2 1'
_atom_sites_solution_hydrogens geom
_atom_sites_solution_primary direct
_atom_sites_solution_secondary difmap
_audit_creation_date 2012-08-17
_audit_creation_method
;
  Olex2 1.1
  (compiled 2011.11.01 svn.r2039, GUI svn.r3906)
;
_cell_angle_alpha 90.00
_cell_angle_beta 101.623(9)
_cell_angle_gamma 90.00
_cell_formula_units_Z 4
_cell_length_a 18.482(2)
_cell_length_b 5.4608(5)
_cell_length_c 11.5130(9)
_cell_measurement_reflns_used 640
_cell_measurement_temperature 293(2)
_cell_measurement_theta_max 29.1861
_cell_measurement_theta_min 3.1506
_cell_volume 1138.14(19)
_computing_cell_refinement
;
CrysAlisPro, Agilent Technologies,
Version 1.171.35.21 (release 20-01-2012 CrysAlis171 .NET)
(compiled Jan 23 2012,18:06:46)
;
_computing_data_collection
;
CrysAlisPro, Agilent Technologies,
Version 1.171.35.21 (release 20-01-2012 CrysAlis171 .NET)
(compiled Jan 23 2012,18:06:46)
;
_computing_data_reduction
;
CrysAlisPro, Agilent Technologies,
Version 1.171.35.21 (release 20-01-2012 CrysAlis171 .NET)
(compiled Jan 23 2012,18:06:46)
;
_computing_molecular_graphics
;
O. V. Dolomanov, L. J. Bourhis, R. J. Gildea, J. A. K. Howard and H. Puschmann,
OLEX2: a complete structure solution, refinement and analysis program.
J. Appl. Cryst. (2009). 42, 339-341.
;
_computing_publication_material
;
O. V. Dolomanov, L. J. Bourhis, R. J. Gildea, J. A. K. Howard and H. Puschmann,
OLEX2: a complete structure solution, refinement and analysis program.
J. Appl. Cryst. (2009). 42, 339-341.
;
_computing_structure_refinement
;
SHELXL, G.M. Sheldrick, Acta Cryst.
2008). A64, 112-122
;
_computing_structure_solution
;
SHELXS, G.M. Sheldrick, Acta Cryst.
(2008). A64, 112-122
;
_diffrn_ambient_temperature 293.15
_diffrn_detector_area_resol_mean 16.0874
_diffrn_measured_fraction_theta_full 0.998
_diffrn_measured_fraction_theta_max 0.998
_diffrn_measurement_details
;
  1 omega   -4.00   90.00   1.0000    2.5000
omega____ theta____ kappa____ phi______ frames
    -       20.0174   37.0000   60.0000 94

  2 omega    0.00   86.00   1.0000    2.5000
omega____ theta____ kappa____ phi______ frames
    -       20.0174   37.0000  -30.0000 86

  3 omega   36.00   62.00   1.0000    2.5000
omega____ theta____ kappa____ phi______ frames
    -       20.0174  -99.0000  -90.0000 26

  4 omega  -90.00  -59.00   1.0000    2.5000
omega____ theta____ kappa____ phi______ frames
    -      -16.8924    0.0000   60.0000 31
;
_diffrn_measurement_device_type 'Xcalibur, Eos'
_diffrn_measurement_method '\w scans'
_diffrn_orient_matrix_UB_11 -0.0360555000
_diffrn_orient_matrix_UB_12 0.0038937000
_diffrn_orient_matrix_UB_13 -0.0357444000
_diffrn_orient_matrix_UB_21 -0.0152792000
_diffrn_orient_matrix_UB_22 -0.0050365000
_diffrn_orient_matrix_UB_23 0.0517331000
_diffrn_orient_matrix_UB_31 0.0004648000
_diffrn_orient_matrix_UB_32 0.1297114000
_diffrn_orient_matrix_UB_33 0.0030698000
_diffrn_radiation_monochromator graphite
_diffrn_radiation_type 'Mo K\a'
_diffrn_radiation_wavelength 0.7107
_diffrn_reflns_av_R_equivalents 0.0160
_diffrn_reflns_av_unetI/netI 0.0465
_diffrn_reflns_limit_h_max 22
_diffrn_reflns_limit_h_min -21
_diffrn_reflns_limit_k_max 6
_diffrn_reflns_limit_k_min -6
_diffrn_reflns_limit_l_max 14
_diffrn_reflns_limit_l_min -14
_diffrn_reflns_number 2648
_diffrn_reflns_theta_full 26.37
_diffrn_reflns_theta_max 26.37
_diffrn_reflns_theta_min 3.16
_diffrn_source 'Enhance (Mo) X-ray Source'
_diffrn_source_current n/a
_diffrn_source_voltage n/a
_exptl_absorpt_coefficient_mu 3.589
_exptl_absorpt_correction_T_max 1.00000
_exptl_absorpt_correction_T_min 0.76679
_exptl_absorpt_correction_type multi-scan
_exptl_absorpt_process_details
;
CrysAlisPro, Agilent Technologies,
Version 1.171.35.21 (release 20-01-2012 CrysAlis171 .NET)
(compiled Jan 23 2012,18:06:46)
empirical absorption correction using spherical harmonics,
 implemented in SCALE3 ABSPACK scaling algorithm.
;
_exptl_crystal_colour colorless
_exptl_crystal_density_diffrn 1.571
_exptl_crystal_description block
_exptl_crystal_F_000 544
_exptl_crystal_size_max 0.40
_exptl_crystal_size_mid 0.20
_exptl_crystal_size_min 0.20
_refine_diff_density_max 0.228
_refine_diff_density_min -0.387
_refine_diff_density_rms 0.056
_refine_ls_abs_structure_details 'Flack H D (1983), Acta Cryst. A39, 876-881'
_refine_ls_abs_structure_Flack -0.013(13)
_refine_ls_extinction_method none
_refine_ls_goodness_of_fit_ref 1.037
_refine_ls_hydrogen_treatment constr
_refine_ls_matrix_type full
_refine_ls_number_parameters 136
_refine_ls_number_reflns 1921
_refine_ls_number_restraints 1
_refine_ls_restrained_S_all 1.037
_refine_ls_R_factor_all 0.0584
_refine_ls_R_factor_gt 0.0394
_refine_ls_shift/su_max 0.000
_refine_ls_shift/su_mean 0.000
_refine_ls_structure_factor_coef Fsqd
_refine_ls_weighting_details 'calc w=1/[\s^2^(Fo^2^)+(0.0251P)^2^+0.1252P] where P=(Fo^2^+2Fc^2^)/3'
_refine_ls_weighting_scheme calc
_refine_ls_wR_factor_gt 0.0658
_refine_ls_wR_factor_ref 0.0730
_reflns_number_gt 1500
_reflns_number_total 1921
_reflns_threshold_expression >2sigma(I)
_cod_data_source_file ja309262f_si_002.cif
_cod_data_source_block 120817_s3_zl
_cod_original_cell_volume 1138.16(19)
_cod_database_code 4118786
_chemical_oxdiff_formula C12H16O2Br1
_reflns_odcompleteness_completeness 99.69
_reflns_odcompleteness_iscentric 1
_reflns_odcompleteness_theta 26.32

loop_
_space_group_symop_id
_space_group_symop_operation_xyz
1 'x, y, z'
2 '-x, y, -z'
3 'x+1/2, y+1/2, z'
4 '-x+1/2, y+1/2, -z'

loop_
_atom_site_label
_atom_site_type_symbol
_atom_site_fract_x
_atom_site_fract_y
_atom_site_fract_z
_atom_site_U_iso_or_equiv
_atom_site_adp_type
_atom_site_occupancy
_atom_site_symmetry_multiplicity
_atom_site_calc_flag
_atom_site_refinement_flags
Br1 Br 0.14683(3) 0.25128(14) 0.69143(4) 0.0734(2) Uani 1 1 d .
O1 O 0.18292(17) 0.4723(6) 1.4057(3) 0.0516(9) Uani 1 1 d .
O2 O 0.1924(2) 0.2113(7) 1.2679(3) 0.0583(9) Uani 1 1 d .
C1 C 0.1718(3) 0.4114(8) 1.2911(4) 0.0401(11) Uani 1 1 d .
C2 C 0.1306(2) 0.5858(7) 1.1989(3) 0.0345(10) Uani 1 1 d .
H2 H 0.1549 0.7457 1.2117 0.041 Uiso 1 1 calc R
C3 C 0.0508(2) 0.6180(8) 1.2139(4) 0.0472(12) Uani 1 1 d .
H3A H 0.0211 0.6699 1.1386 0.057 Uiso 1 1 calc R
H3B H 0.0322 0.4602 1.2331 0.057 Uiso 1 1 calc R
C4 C 0.0401(3) 0.8016(9) 1.3088(4) 0.0543(15) Uani 1 1 d .
H4A H 0.0563 0.9614 1.2875 0.065 Uiso 1 1 calc R
H4B H -0.0122 0.8130 1.3092 0.065 Uiso 1 1 calc R
C5 C 0.0810(2) 0.7394(15) 1.4326(3) 0.0560(11) Uani 1 1 d .
H5A H 0.0616 0.5869 1.4568 0.067 Uiso 1 1 calc R
H5B H 0.0713 0.8662 1.4864 0.067 Uiso 1 1 calc R
C6 C 0.1638(2) 0.7137(12) 1.4452(4) 0.0534(13) Uani 1 1 d .
H6A H 0.1818 0.8391 1.3985 0.064 Uiso 1 1 calc R
H6B H 0.1877 0.7371 1.5276 0.064 Uiso 1 1 calc R
C7 C 0.1412(3) 0.3580(8) 0.8469(4) 0.0414(12) Uani 1 1 d .
C8 C 0.1754(3) 0.5703(8) 0.8906(4) 0.0455(12) Uani 1 1 d .
H8 H 0.2003 0.6661 0.8447 0.055 Uiso 1 1 calc R
C9 C 0.1717(2) 0.6389(7) 1.0053(4) 0.0397(11) Uani 1 1 d .
H9 H 0.1949 0.7829 1.0359 0.048 Uiso 1 1 calc R
C10 C 0.1350(2) 0.5010(7) 1.0753(4) 0.0342(10) Uani 1 1 d .
C11 C 0.1009(2) 0.2869(9) 1.0272(3) 0.0440(12) Uani 1 1 d .
H11 H 0.0756 0.1904 1.0723 0.053 Uiso 1 1 calc R
C12 C 0.1040(2) 0.2161(10) 0.9144(4) 0.0459(12) Uani 1 1 d .
H12 H 0.0811 0.0720 0.8834 0.055 Uiso 1 1 calc R

loop_
_atom_site_aniso_label
_atom_site_aniso_U_11
_atom_site_aniso_U_22
_atom_site_aniso_U_33
_atom_site_aniso_U_23
_atom_site_aniso_U_13
_atom_site_aniso_U_12
Br1 0.0865(4) 0.0915(4) 0.0453(3) -0.0125(4) 0.0210(2) -0.0040(5)
O1 0.049(2) 0.066(2) 0.0356(19) 0.0074(16) -0.0008(15) 0.0081(19)
O2 0.073(2) 0.047(2) 0.0531(19) 0.0028(19) 0.0097(17) 0.020(2)
C1 0.033(3) 0.046(3) 0.041(3) 0.004(2) 0.007(2) -0.005(2)
C2 0.036(3) 0.028(2) 0.037(2) 0.0028(19) 0.003(2) -0.001(2)
C3 0.036(3) 0.057(3) 0.045(3) -0.006(2) -0.002(2) 0.011(2)
C4 0.045(3) 0.067(4) 0.051(3) -0.006(3) 0.008(2) 0.010(3)
C5 0.055(3) 0.072(3) 0.042(2) -0.010(4) 0.012(2) 0.013(4)
C6 0.055(3) 0.069(4) 0.032(2) -0.005(3) -0.002(2) -0.015(4)
C7 0.038(3) 0.052(3) 0.033(2) 0.002(2) 0.004(2) 0.009(2)
C8 0.047(3) 0.047(3) 0.045(3) 0.003(2) 0.014(2) -0.005(3)
C9 0.041(3) 0.035(2) 0.044(3) 0.0011(19) 0.011(2) -0.003(2)
C10 0.031(2) 0.035(2) 0.035(2) 0.002(2) 0.004(2) 0.003(2)
C11 0.050(3) 0.043(3) 0.039(2) 0.004(2) 0.010(2) -0.011(3)
C12 0.047(3) 0.037(3) 0.049(3) -0.002(3) 0.001(2) 0.000(3)

loop_
_atom_type_symbol
_atom_type_description
_atom_type_scat_dispersion_real
_atom_type_scat_dispersion_imag
_atom_type_scat_source
C C 0.0033 0.0016 'International Tables Vol C Tables 4.2.6.8 and 6.1.1.4'
H H 0.0000 0.0000 'International Tables Vol C Tables 4.2.6.8 and 6.1.1.4'
Br Br -0.2901 2.4595 'International Tables Vol C Tables 4.2.6.8 and 6.1.1.4'
O O 0.0106 0.0060 'International Tables Vol C Tables 4.2.6.8 and 6.1.1.4'

loop_
_geom_angle_atom_site_label_1
_geom_angle_atom_site_label_2
_geom_angle_atom_site_label_3
_geom_angle
C1 O1 C6 122.3(3)
O1 C1 C2 119.5(4)
O2 C1 O1 116.9(4)
O2 C1 C2 123.5(4)
C1 C2 H2 107.7
C1 C2 C3 110.7(4)
C1 C2 C10 110.6(3)
C3 C2 H2 107.7
C10 C2 H2 107.7
C10 C2 C3 112.2(3)
C2 C3 H3A 108.5
C2 C3 H3B 108.5
H3A C3 H3B 107.5
C4 C3 C2 115.1(4)
C4 C3 H3A 108.5
C4 C3 H3B 108.5
C3 C4 H4A 108.6
C3 C4 H4B 108.6
H4A C4 H4B 107.6
C5 C4 C3 114.6(4)
C5 C4 H4A 108.6
C5 C4 H4B 108.6
C4 C5 H5A 108.6
C4 C5 H5B 108.6
C4 C5 C6 114.5(4)
H5A C5 H5B 107.6
C6 C5 H5A 108.6
C6 C5 H5B 108.6
O1 C6 C5 110.9(5)
O1 C6 H6A 109.5
O1 C6 H6B 109.5
C5 C6 H6A 109.5
C5 C6 H6B 109.5
H6A C6 H6B 108.0
C8 C7 Br1 119.8(3)
C8 C7 C12 121.1(4)
C12 C7 Br1 119.1(3)
C7 C8 H8 120.9
C7 C8 C9 118.2(4)
C9 C8 H8 120.9
C8 C9 H9 118.9
C10 C9 C8 122.2(4)
C10 C9 H9 118.9
C9 C10 C2 120.6(4)
C9 C10 C11 117.6(4)
C11 C10 C2 121.7(4)
C10 C11 H11 119.5
C12 C11 C10 121.0(4)
C12 C11 H11 119.5
C7 C12 H12 120.0
C11 C12 C7 119.9(5)
C11 C12 H12 120.0

loop_
_geom_bond_atom_site_label_1
_geom_bond_atom_site_label_2
_geom_bond_distance
Br1 C7 1.905(4)
O1 C1 1.335(5)
O1 C6 1.461(7)
O2 C1 1.205(6)
C1 C2 1.513(6)
C2 H2 0.9800
C2 C3 1.528(5)
C2 C10 1.514(5)
C3 H3A 0.9700
C3 H3B 0.9700
C3 C4 1.525(5)
C4 H4A 0.9700
C4 H4B 0.9700
C4 C5 1.511(6)
C5 H5A 0.9700
C5 H5B 0.9700
C5 C6 1.514(5)
C6 H6A 0.9700
C6 H6B 0.9700
C7 C8 1.367(6)
C7 C12 1.375(6)
C8 H8 0.9300
C8 C9 1.387(5)
C9 H9 0.9300
C9 C10 1.378(5)
C10 C11 1.389(6)
C11 H11 0.9300
C11 C12 1.367(5)
C12 H12 0.9300
